data_7208070
loop_
_publ_author_name
'Zhang, Lijuan'
'Sun, Jingmei'
'Zhou, Yunshan'
'ul Hassan, Sadaf'
'Wang, Enbo'
'Shi, Zonghai'

_publ_section_title
;
 A general synthesis approach in action: preparation and characterization
 of polyoxomolybdenum(vi) organophosphonates through oxidative Mo--Mo bond
 cleavage in {MoV2O4}
;
_journal_issue 14
_journal_name_full CrystEngComm
_journal_page_first 4826
_journal_paper_doi 10.1039/c2ce25093d
_journal_volume 14
_journal_year 2012
_chemical_formula_sum 'C4 H51.3 Mo6 N8 O36.65 P4'
_chemical_formula_weight 1497.75
_chemical_name_systematic
;
?
;
_space_group_IT_number 14
_symmetry_cell_setting monoclinic
_symmetry_space_group_name_Hall '-P 2ybc'
_symmetry_space_group_name_H-M 'P 1 21/c 1'
_atom_sites_solution_hydrogens geom
_atom_sites_solution_primary direct
_atom_sites_solution_secondary difmap
_audit_creation_method SHELXL-97
_cell_angle_alpha 90.00
_cell_angle_beta 90.480(3)
_cell_angle_gamma 90.00
_cell_formula_units_Z 4
_cell_length_a 17.531(3)
_cell_length_b 19.863(3)
_cell_length_c 12.896(2)
_cell_measurement_reflns_used 11859
_cell_measurement_temperature 103(2)
_cell_measurement_theta_max 27.49
_cell_measurement_theta_min 3.00
_cell_volume 4490.5(12)
_computing_cell_refinement 'CrystalClear (Rigaku Inc., 2008)'
_computing_data_collection 'CrystalClear (Rigaku Inc., 2008)'
_computing_data_reduction 'CrystalClear (Rigaku Inc., 2008)'
_computing_structure_refinement 'SHELXL-97 (Sheldrick, 1997)'
_computing_structure_solution 'SHELXS-97 (Sheldrick, 1990)'
_diffrn_ambient_temperature 103(2)
_diffrn_detector_area_resol_mean 28.5714
_diffrn_measured_fraction_theta_full 0.979
_diffrn_measured_fraction_theta_max 0.979
_diffrn_measurement_device_type AFC10/Saturn724+
_diffrn_measurement_method 'phi and omega scans'
_diffrn_radiation_monochromator graphite
_diffrn_radiation_source 'Rotating Anode'
_diffrn_radiation_type MoK\a
_diffrn_radiation_wavelength 0.71073
_diffrn_reflns_av_R_equivalents 0.0556
_diffrn_reflns_av_sigmaI/netI 0.0567
_diffrn_reflns_limit_h_max 20
_diffrn_reflns_limit_h_min -22
_diffrn_reflns_limit_k_max 25
_diffrn_reflns_limit_k_min -25
_diffrn_reflns_limit_l_max 11
_diffrn_reflns_limit_l_min -16
_diffrn_reflns_number 35160
_diffrn_reflns_theta_full 27.48
_diffrn_reflns_theta_max 27.48
_diffrn_reflns_theta_min 3.00
_diffrn_standards_decay_% 0
_diffrn_standards_interval_count 0
_diffrn_standards_interval_time 0
_diffrn_standards_number 0
_exptl_absorpt_coefficient_mu 1.876
_exptl_absorpt_correction_T_max 0.8799
_exptl_absorpt_correction_T_min 0.6342
_exptl_absorpt_correction_type multi-scan
_exptl_crystal_colour Orange
_exptl_crystal_density_diffrn 2.215
_exptl_crystal_density_method 'not measured'
_exptl_crystal_description Prism
_exptl_crystal_F_000 2946
_exptl_crystal_size_max 0.27
_exptl_crystal_size_mid 0.13
_exptl_crystal_size_min 0.07
_refine_diff_density_max 2.162
_refine_diff_density_min -1.216
_refine_diff_density_rms 0.215
_refine_ls_extinction_method none
_refine_ls_goodness_of_fit_ref 1.100
_refine_ls_hydrogen_treatment constr
_refine_ls_matrix_type full
_refine_ls_number_parameters 547
_refine_ls_number_reflns 10086
_refine_ls_number_restraints 0
_refine_ls_restrained_S_all 1.100
_refine_ls_R_factor_all 0.0754
_refine_ls_R_factor_gt 0.0605
_refine_ls_shift/su_max 0.001
_refine_ls_shift/su_mean 0.000
_refine_ls_structure_factor_coef Fsqd
_refine_ls_weighting_details 'calc w=1/[\s^2^(Fo^2^)+(0.0581P)^2^+43.9672P] where P=(Fo^2^+2Fc^2^)/3'
_refine_ls_weighting_scheme calc
_refine_ls_wR_factor_gt 0.1384
_refine_ls_wR_factor_ref 0.1468
_reflns_number_gt 8474
_reflns_number_total 10086
_reflns_threshold_expression >2sigma(I)
_cod_data_source_file c2ce25093d.txt
_cod_data_source_block ubo683
_cod_depositor_comments
;
The following automatic conversions were performed:

'_symmetry_cell_setting' value 'Monoclinic' changed to 'monoclinic'
according to /home/saulius/struct/CIF-dictionaries/cif_core.dic
dictionary named 'cif_core.dic' version 2.4.1 from 2010-06-29.

Automatic conversion script
Id: cif_fix_values 1891 2012-01-12 08:04:46Z andrius 

The following automatic conversions were performed:

'_exptl_absorpt_correction_type' value 'Multi-scans' was replaced
with the value 'multi-scan' as specified in the replacement file
'src/cod-tools/trunk/data/replacement-values/replacement_values.lst'.

Automatic conversion script
Id: cif_fix_values 5376 2017-05-30 11:51:03Z andrius 
;
_cod_original_sg_symbol_H-M P2(1)/c
_cod_original_formula_sum 'C4 H51.30 Mo6 N8 O36.65 P4'
_cod_database_code 7208070

loop_
_symmetry_equiv_pos_as_xyz
'x, y, z'
'-x, y+1/2, -z+1/2'
'-x, -y, -z'
'x, -y-1/2, z-1/2'

loop_
_atom_site_label
_atom_site_type_symbol
_atom_site_fract_x
_atom_site_fract_y
_atom_site_fract_z
_atom_site_U_iso_or_equiv
_atom_site_adp_type
_atom_site_occupancy
_atom_site_symmetry_multiplicity
_atom_site_calc_flag
_atom_site_refinement_flags
Mo1 Mo 0.68738(4) 0.65837(3) -0.06331(5) 0.01723(15) Uani 1 1 d .
Mo2 Mo 0.63170(3) 0.54857(3) 0.09966(5) 0.01409(14) Uani 1 1 d .
Mo3 Mo 0.80681(3) 0.52204(3) 0.27656(5) 0.01413(14) Uani 1 1 d .
Mo4 Mo 0.77364(4) 0.43859(3) 0.42094(5) 0.01519(14) Uani 1 1 d .
Mo5 Mo 0.56397(3) 0.38528(3) 0.40312(5) 0.01444(14) Uani 1 1 d .
Mo6 Mo 0.54288(4) 0.28385(3) 0.59397(5) 0.01418(14) Uani 1 1 d .
P1 P 0.76951(11) 0.67164(9) 0.16514(15) 0.0152(4) Uani 1 1 d .
P2 P 0.82252(11) 0.55984(10) 0.02400(16) 0.0184(4) Uani 1 1 d .
P3 P 0.66952(12) 0.40385(9) 0.63068(15) 0.0198(4) Uani 1 1 d .
P4 P 0.71398(11) 0.28548(9) 0.49520(15) 0.0150(4) Uani 1 1 d .
O1 O 0.7882(3) 0.6275(2) 0.2589(4) 0.0166(10) Uani 1 1 d .
O2 O 0.6896(3) 0.6537(2) 0.1174(4) 0.0161(10) Uani 1 1 d .
O3 O 0.7755(3) 0.7454(2) 0.1869(4) 0.0215(11) Uani 1 1 d .
O4 O 0.8414(3) 0.5166(3) 0.1190(4) 0.0182(11) Uani 1 1 d .
O5 O 0.7370(3) 0.5555(2) -0.0060(4) 0.0182(11) Uani 1 1 d .
O6 O 0.8730(4) 0.5460(3) -0.0662(5) 0.0322(14) Uani 1 1 d .
O7 O 0.7945(3) 0.6822(3) -0.0303(4) 0.0189(11) Uani 1 1 d .
O8 O 0.6046(3) 0.6065(3) -0.0230(4) 0.0201(11) Uani 1 1 d .
O9 O 0.6537(3) 0.7384(3) -0.0669(4) 0.0236(12) Uani 1 1 d .
O10 O 0.6961(3) 0.6352(3) -0.1920(4) 0.0231(12) Uani 1 1 d .
O11 O 0.6983(3) 0.5225(2) 0.1958(4) 0.0140(10) Uani 1 1 d .
O12 O 0.5545(3) 0.5726(2) 0.1751(4) 0.0183(11) Uani 1 1 d .
O13 O 0.6018(3) 0.4737(3) 0.0445(4) 0.0216(11) Uani 1 1 d .
O14 O 0.8978(3) 0.5363(3) 0.3120(4) 0.0242(12) Uani 1 1 d .
O15 O 0.7969(3) 0.4244(2) 0.2748(4) 0.0163(10) Uani 1 1 d .
O16 O 0.7505(3) 0.5340(2) 0.4046(4) 0.0144(10) Uani 1 1 d .
O17 O 0.8596(3) 0.4362(3) 0.4798(5) 0.0264(13) Uani 1 1 d .
O18 O 0.7220(3) 0.4496(3) 0.5681(4) 0.0212(11) Uani 1 1 d .
O19 O 0.5904(3) 0.3942(2) 0.5780(4) 0.0176(10) Uani 1 1 d .
O20 O 0.6635(4) 0.4275(3) 0.7412(4) 0.0299(14) Uani 1 1 d .
O21 O 0.7669(3) 0.3314(2) 0.4338(4) 0.0175(11) Uani 1 1 d .
O22 O 0.6298(3) 0.2902(2) 0.4570(4) 0.0135(10) Uani 1 1 d .
O23 O 0.7398(3) 0.2135(2) 0.4986(4) 0.0208(11) Uani 1 1 d .
O24 O 0.6410(3) 0.2795(2) 0.6681(4) 0.0168(10) Uani 1 1 d .
O25 O 0.4912(3) 0.3257(3) 0.4839(4) 0.0169(10) Uani 1 1 d .
O26 O 0.6566(3) 0.4203(2) 0.3830(4) 0.0163(10) Uani 1 1 d .
O27 O 0.5050(3) 0.4551(3) 0.4039(4) 0.0235(12) Uani 1 1 d .
O28 O 0.5427(3) 0.3486(3) 0.2855(4) 0.0222(12) Uani 1 1 d .
O29 O 0.4863(3) 0.3028(3) 0.6984(4) 0.0228(12) Uani 1 1 d .
O30 O 0.5297(3) 0.2006(3) 0.5718(4) 0.0190(11) Uani 1 1 d .
C1 C 0.9128(4) 0.6725(4) 0.0724(6) 0.0233(16) Uani 1 1 d .
H1A H 0.9426 0.6607 0.0111 0.028 Uiso 1 1 calc R
H1B H 0.9350 0.6506 0.1337 0.028 Uiso 1 1 calc R
H1C H 0.9135 0.7215 0.0820 0.028 Uiso 1 1 calc R
C2 C 0.8316(4) 0.6492(4) 0.0577(6) 0.0182(15) Uani 1 1 d .
C3 C 0.7750(5) 0.3038(4) 0.6947(6) 0.0270(18) Uani 1 1 d .
H3A H 0.7631 0.3126 0.7675 0.032 Uiso 1 1 calc R
H3B H 0.8165 0.3335 0.6727 0.032 Uiso 1 1 calc R
H3C H 0.7908 0.2567 0.6869 0.032 Uiso 1 1 calc R
C4 C 0.7051(4) 0.3168(4) 0.6283(6) 0.0181(15) Uani 1 1 d .
N1 N 0.7032(5) 0.5937(4) -0.3984(6) 0.041(2) Uani 1 1 d .
N2 N 0.8042(6) 0.6710(4) 0.4697(6) 0.049(2) Uani 1 1 d .
N3 N 1.1780(7) 0.9518(6) -0.2988(10) 0.055(3) Uani 0.80 1 d P
N3' N 1.186(3) 1.003(2) -0.239(4) 0.047(11) Uiso 0.20 1 d P
N4 N 0.5813(4) 0.1533(4) 0.3756(5) 0.0266(15) Uani 1 1 d .
N5 N 0.5947(4) 0.5755(3) 0.3954(5) 0.0218(14) Uani 1 1 d .
N6 N 0.5569(4) 0.5297(4) -0.1938(5) 0.0288(17) Uani 1 1 d .
N7 N 0.8701(5) 1.1498(5) 0.4440(7) 0.049(2) Uani 1 1 d .
N8 N 0.9163(5) 1.2812(5) 0.4016(10) 0.066(3) Uani 1 1 d .
O1W O 0.6768(4) 0.3679(3) 0.1554(5) 0.0355(15) Uani 1 1 d .
H1WA H 0.7094 0.3862 0.1960 0.043 Uiso 1 1 d R
H1WB H 0.7015 0.3466 0.1059 0.043 Uiso 1 1 d R
O2W O 0.3932(4) 0.2739(3) 0.3279(5) 0.0394(16) Uani 1 1 d .
O3W O 0.8752(6) 0.8345(7) 0.2704(9) 0.082(4) Uani 0.85 1 d P
O3W' O 0.891(3) 0.792(2) 0.297(4) 0.033(11) Uiso 0.15 1 d P
O4W O 1.0528(7) 1.1088(6) -0.0675(9) 0.072(3) Uiso 0.80 1 d P
O4W' O 1.080(2) 1.0384(18) -0.109(3) 0.041(8) Uiso 0.20 1 d P
O5W O 1.0103(10) 1.1754(9) 0.0758(14) 0.038(4) Uiso 0.38 1 d P
O5W' O 0.9835(11) 1.2412(10) 0.1705(15) 0.050(5) Uiso 0.40 1 d P
O5W" O 0.9823(14) 1.2946(12) 0.2062(19) 0.021(5) Uiso 0.22 1 d P
O6W O 0.9106(13) 1.3705(12) 0.1498(18) 0.071(6) Uiso 0.41 1 d P
O6W' O 0.9636(11) 1.4253(10) 0.0969(15) 0.056(5) Uiso 0.42 1 d P
O6W" O 0.9959(15) 1.4791(13) 0.153(2) 0.010(5) Uiso 0.17 1 d P
O7W O 1.0470(16) 0.9083(14) -0.165(2) 0.041(6) Uiso 0.25 1 d P
O7W' O 1.055(2) 0.9057(18) -0.232(3) 0.061(9) Uiso 0.25 1 d P
O8W O 1.0000 1.0000 0.0000 0.069(12) Uiso 0.30 2 d SP

loop_
_atom_site_aniso_label
_atom_site_aniso_U_11
_atom_site_aniso_U_22
_atom_site_aniso_U_33
_atom_site_aniso_U_23
_atom_site_aniso_U_13
_atom_site_aniso_U_12
Mo1 0.0232(3) 0.0148(3) 0.0137(3) 0.0009(2) 0.0006(2) -0.0014(2)
Mo2 0.0152(3) 0.0116(3) 0.0156(3) 0.0001(2) 0.0016(2) 0.0001(2)
Mo3 0.0146(3) 0.0101(3) 0.0177(3) 0.0004(2) -0.0001(2) -0.0005(2)
Mo4 0.0181(3) 0.0098(3) 0.0177(3) 0.0015(2) -0.0038(2) -0.0008(2)
Mo5 0.0159(3) 0.0161(3) 0.0113(3) 0.0023(2) 0.0007(2) 0.0025(2)
Mo6 0.0195(3) 0.0120(3) 0.0110(3) 0.0003(2) 0.0015(2) 0.0025(2)
P1 0.0214(9) 0.0099(8) 0.0143(9) 0.0006(7) 0.0011(7) 0.0001(7)
P2 0.0207(10) 0.0173(9) 0.0175(10) -0.0028(7) 0.0048(8) 0.0012(7)
P3 0.0363(12) 0.0117(8) 0.0112(9) 0.0000(7) -0.0019(8) -0.0024(8)
P4 0.0176(9) 0.0088(8) 0.0185(10) 0.0019(7) 0.0000(7) 0.0006(6)
O1 0.026(3) 0.015(2) 0.009(2) 0.0004(19) 0.000(2) 0.002(2)
O2 0.020(3) 0.012(2) 0.017(3) -0.0008(19) 0.004(2) -0.0001(19)
O3 0.030(3) 0.012(2) 0.023(3) -0.002(2) -0.003(2) -0.002(2)
O4 0.016(3) 0.021(3) 0.017(3) -0.003(2) 0.003(2) 0.003(2)
O5 0.022(3) 0.014(2) 0.018(3) -0.001(2) 0.005(2) 0.000(2)
O6 0.034(3) 0.035(3) 0.028(3) -0.006(3) 0.013(3) 0.003(3)
O7 0.025(3) 0.017(2) 0.015(3) 0.001(2) 0.003(2) -0.004(2)
O8 0.024(3) 0.015(2) 0.021(3) 0.003(2) -0.001(2) -0.001(2)
O9 0.030(3) 0.019(3) 0.022(3) 0.006(2) 0.000(2) -0.004(2)
O10 0.033(3) 0.020(3) 0.016(3) 0.001(2) 0.000(2) -0.001(2)
O11 0.018(2) 0.009(2) 0.015(3) 0.0007(18) 0.0012(19) 0.0001(18)
O12 0.017(3) 0.016(2) 0.022(3) 0.006(2) 0.003(2) -0.001(2)
O13 0.025(3) 0.016(3) 0.024(3) 0.000(2) -0.001(2) -0.001(2)
O14 0.022(3) 0.023(3) 0.028(3) 0.001(2) -0.004(2) -0.004(2)
O15 0.018(3) 0.012(2) 0.019(3) 0.0004(19) 0.001(2) 0.0019(19)
O16 0.016(2) 0.015(2) 0.013(3) 0.0041(19) 0.0010(19) -0.0019(19)
O17 0.026(3) 0.021(3) 0.032(3) 0.005(2) -0.011(2) -0.004(2)
O18 0.037(3) 0.014(2) 0.013(3) -0.001(2) -0.002(2) -0.008(2)
O19 0.024(3) 0.013(2) 0.016(3) 0.0012(19) 0.004(2) 0.004(2)
O20 0.060(4) 0.017(3) 0.013(3) 0.000(2) 0.001(3) -0.006(3)
O21 0.019(3) 0.011(2) 0.023(3) 0.005(2) 0.001(2) 0.0006(19)
O22 0.015(2) 0.013(2) 0.012(2) -0.0010(18) 0.0031(19) -0.0008(18)
O23 0.025(3) 0.011(2) 0.026(3) 0.002(2) 0.001(2) 0.004(2)
O24 0.020(3) 0.015(2) 0.016(3) 0.0035(19) -0.004(2) 0.0003(19)
O25 0.016(3) 0.023(3) 0.012(3) 0.001(2) 0.0033(19) 0.000(2)
O26 0.021(3) 0.012(2) 0.016(3) -0.0007(19) 0.000(2) 0.0007(19)
O27 0.027(3) 0.025(3) 0.019(3) 0.012(2) 0.006(2) 0.011(2)
O28 0.023(3) 0.031(3) 0.014(3) 0.001(2) 0.002(2) -0.002(2)
O29 0.031(3) 0.023(3) 0.015(3) 0.001(2) 0.003(2) 0.004(2)
O30 0.023(3) 0.022(3) 0.012(3) -0.001(2) 0.001(2) -0.001(2)
C1 0.023(4) 0.026(4) 0.020(4) 0.004(3) 0.005(3) 0.001(3)
C2 0.017(4) 0.018(3) 0.020(4) 0.003(3) 0.003(3) -0.003(3)
C3 0.032(5) 0.033(4) 0.015(4) 0.006(3) -0.010(3) -0.010(4)
C4 0.021(4) 0.014(3) 0.018(4) -0.001(3) -0.006(3) -0.001(3)
N1 0.080(7) 0.022(4) 0.020(4) -0.004(3) 0.004(4) 0.006(4)
N2 0.091(7) 0.023(4) 0.032(5) -0.010(3) -0.025(5) 0.008(4)
N3 0.060(8) 0.047(7) 0.057(8) 0.023(6) -0.005(6) 0.013(6)
N4 0.033(4) 0.030(4) 0.017(3) -0.011(3) 0.003(3) -0.012(3)
N5 0.029(4) 0.016(3) 0.021(4) 0.000(2) 0.004(3) 0.011(3)
N6 0.035(4) 0.034(4) 0.016(4) 0.013(3) -0.012(3) -0.024(3)
N7 0.045(5) 0.049(5) 0.053(6) -0.002(4) 0.004(4) 0.007(4)
N8 0.034(5) 0.058(6) 0.108(9) 0.020(6) 0.020(5) 0.021(5)
O1W 0.040(4) 0.025(3) 0.042(4) -0.013(3) -0.004(3) 0.000(3)
O2W 0.044(4) 0.042(4) 0.032(4) -0.004(3) 0.001(3) -0.006(3)
O3W 0.046(6) 0.124(11) 0.077(8) -0.058(8) 0.022(6) -0.027(7)

loop_
_atom_type_symbol
_atom_type_description
_atom_type_scat_dispersion_real
_atom_type_scat_dispersion_imag
_atom_type_scat_source
C C 0.0033 0.0016 'International Tables Vol C Tables 4.2.6.8 and 6.1.1.4'
H H 0.0000 0.0000 'International Tables Vol C Tables 4.2.6.8 and 6.1.1.4'
O O 0.0106 0.0060 'International Tables Vol C Tables 4.2.6.8 and 6.1.1.4'
P P 0.1023 0.0942 'International Tables Vol C Tables 4.2.6.8 and 6.1.1.4'
Mo Mo -1.6832 0.6857 'International Tables Vol C Tables 4.2.6.8 and 6.1.1.4'
N N 0.0061 0.0033 'International Tables Vol C Tables 4.2.6.8 and 6.1.1.4'

loop_
_geom_angle_atom_site_label_1
_geom_angle_atom_site_label_2
_geom_angle_atom_site_label_3
_geom_angle
O9 Mo1 O10 104.9(3)
O9 Mo1 O8 104.8(2)
O10 Mo1 O8 101.4(2)
O9 Mo1 O7 96.4(2)
O10 Mo1 O7 100.3(2)
O8 Mo1 O7 144.5(2)
O9 Mo1 O2 93.9(2)
O10 Mo1 O2 161.3(2)
O8 Mo1 O2 72.8(2)
O7 Mo1 O2 77.67(19)
O9 Mo1 O5 162.9(2)
O10 Mo1 O5 92.0(2)
O8 Mo1 O5 73.5(2)
O7 Mo1 O5 77.9(2)
O2 Mo1 O5 69.28(17)
O9 Mo1 Mo2 123.42(18)
O10 Mo1 Mo2 118.73(18)
O8 Mo1 Mo2 36.08(16)
O7 Mo1 Mo2 108.47(15)
O2 Mo1 Mo2 46.90(12)
O5 Mo1 Mo2 46.29(12)
O13 Mo2 O12 103.4(2)
O13 Mo2 O11 103.4(2)
O12 Mo2 O11 101.5(2)
O13 Mo2 O8 95.7(2)
O12 Mo2 O8 95.9(2)
O11 Mo2 O8 150.2(2)
O13 Mo2 O5 92.8(2)
O12 Mo2 O5 160.6(2)
O11 Mo2 O5 84.5(2)
O8 Mo2 O5 71.7(2)
O13 Mo2 O2 160.2(2)
O12 Mo2 O2 92.2(2)
O11 Mo2 O2 84.8(2)
O8 Mo2 O2 70.38(19)
O5 Mo2 O2 69.78(17)
O13 Mo2 Mo1 114.25(18)
O12 Mo2 Mo1 115.11(16)
O11 Mo2 Mo1 117.23(16)
O8 Mo2 Mo1 32.96(15)
O5 Mo2 Mo1 47.07(12)
O2 Mo2 Mo1 46.89(12)
O14 Mo3 O16 103.6(2)
O14 Mo3 O15 104.8(2)
O16 Mo3 O15 94.9(2)
O14 Mo3 O4 89.5(2)
O16 Mo3 O4 165.3(2)
O15 Mo3 O4 88.0(2)
O14 Mo3 O1 90.4(2)
O16 Mo3 O1 83.82(19)
O15 Mo3 O1 164.5(2)
O4 Mo3 O1 89.57(19)
O14 Mo3 O11 163.8(2)
O16 Mo3 O11 87.57(19)
O15 Mo3 O11 85.43(19)
O4 Mo3 O11 78.27(19)
O1 Mo3 O11 79.12(18)
O14 Mo3 Mo4 97.61(19)
O16 Mo3 Mo4 48.92(14)
O15 Mo3 Mo4 48.97(15)
O4 Mo3 Mo4 136.78(14)
O1 Mo3 Mo4 132.67(13)
O11 Mo3 Mo4 98.54(13)
O17 Mo4 O16 105.1(2)
O17 Mo4 O15 103.8(3)
O16 Mo4 O15 94.7(2)
O17 Mo4 O18 89.3(3)
O16 Mo4 O18 84.6(2)
O15 Mo4 O18 166.7(2)
O17 Mo4 O26 162.5(2)
O16 Mo4 O26 86.67(19)
O15 Mo4 O26 87.8(2)
O18 Mo4 O26 78.8(2)
O17 Mo4 O21 89.3(2)
O16 Mo4 O21 164.7(2)
O15 Mo4 O21 86.7(2)
O18 Mo4 O21 90.50(19)
O26 Mo4 O21 78.16(19)
O17 Mo4 Mo3 97.92(19)
O16 Mo4 Mo3 48.80(14)
O15 Mo4 Mo3 48.83(14)
O18 Mo4 Mo3 133.21(14)
O26 Mo4 Mo3 99.61(13)
O21 Mo4 Mo3 135.48(14)
O28 Mo5 O27 102.7(3)
O28 Mo5 O26 103.1(2)
O27 Mo5 O26 103.5(2)
O28 Mo5 O25 94.2(2)
O27 Mo5 O25 94.9(2)
O26 Mo5 O25 151.1(2)
O28 Mo5 O19 159.3(2)
O27 Mo5 O19 92.7(2)
O26 Mo5 O19 86.4(2)
O25 Mo5 O19 70.44(19)
O28 Mo5 O22 91.3(2)
O27 Mo5 O22 161.4(2)
O26 Mo5 O22 84.83(19)
O25 Mo5 O22 71.64(18)
O19 Mo5 O22 70.94(17)
O28 Mo5 Mo6 112.68(18)
O27 Mo5 Mo6 115.25(17)
O26 Mo5 Mo6 117.83(16)
O25 Mo5 Mo6 33.26(14)
O19 Mo5 Mo6 47.18(12)
O22 Mo5 Mo6 46.96(12)
O30 Mo6 O29 105.4(3)
O30 Mo6 O25 103.9(2)
O29 Mo6 O25 102.6(2)
O30 Mo6 O24 99.0(2)
O29 Mo6 O24 97.9(2)
O25 Mo6 O24 143.7(2)
O30 Mo6 O22 90.8(2)
O29 Mo6 O22 163.7(2)
O25 Mo6 O22 73.65(19)
O24 Mo6 O22 78.31(19)
O30 Mo6 O19 160.4(2)
O29 Mo6 O19 94.1(2)
O25 Mo6 O19 71.9(2)
O24 Mo6 O19 76.97(19)
O22 Mo6 O19 69.60(17)
O30 Mo6 Mo5 120.05(17)
O29 Mo6 Mo5 122.33(18)
O25 Mo6 Mo5 36.57(15)
O24 Mo6 Mo5 107.20(15)
O22 Mo6 Mo5 46.20(12)
O19 Mo6 Mo5 45.92(13)
O3 P1 O1 113.6(3)
O3 P1 O2 110.9(3)
O1 P1 O2 111.5(3)
O3 P1 C2 109.9(3)
O1 P1 C2 109.6(3)
O2 P1 C2 100.5(3)
O6 P2 O4 113.3(3)
O6 P2 O5 112.0(3)
O4 P2 O5 111.8(3)
O6 P2 C2 108.1(4)
O4 P2 C2 109.6(3)
O5 P2 C2 101.3(3)
O20 P3 O18 111.2(3)
O20 P3 O19 112.6(3)
O18 P3 O19 112.5(3)
O20 P3 C4 109.7(3)
O18 P3 C4 110.2(3)
O19 P3 C4 100.2(3)
O23 P4 O21 113.5(3)
O23 P4 O22 110.7(3)
O21 P4 O22 112.3(3)
O23 P4 C4 108.9(3)
O21 P4 C4 109.9(3)
O22 P4 C4 100.8(3)
P1 O1 Mo3 132.9(3)
P1 O2 Mo1 113.1(3)
P1 O2 Mo2 129.0(3)
Mo1 O2 Mo2 86.22(17)
P2 O4 Mo3 132.4(3)
P2 O5 Mo2 129.3(3)
P2 O5 Mo1 112.8(3)
Mo2 O5 Mo1 86.64(17)
C2 O7 Mo1 118.4(4)
Mo1 O8 Mo2 111.0(3)
Mo2 O11 Mo3 155.5(3)
Mo3 O15 Mo4 82.20(19)
Mo3 O16 Mo4 82.27(19)
P3 O18 Mo4 132.4(3)
P3 O19 Mo5 127.5(3)
P3 O19 Mo6 113.1(3)
Mo5 O19 Mo6 86.90(17)
P4 O21 Mo4 132.0(3)
P4 O22 Mo5 127.8(3)
P4 O22 Mo6 112.3(3)
Mo5 O22 Mo6 86.85(16)
C4 O24 Mo6 119.0(4)
Mo6 O25 Mo5 110.2(2)
Mo5 O26 Mo4 154.8(3)
C2 C1 H1A 109.5
C2 C1 H1B 109.5
H1A C1 H1B 109.5
C2 C1 H1C 109.5
H1A C1 H1C 109.5
H1B C1 H1C 109.5
O7 C2 C1 112.0(6)
O7 C2 P1 102.4(5)
C1 C2 P1 113.4(5)
O7 C2 P2 102.3(5)
C1 C2 P2 114.1(5)
P1 C2 P2 111.4(4)
C4 C3 H3A 109.5
C4 C3 H3B 109.5
H3A C3 H3B 109.5
C4 C3 H3C 109.5
H3A C3 H3C 109.5
H3B C3 H3C 109.5
O24 C4 C3 109.9(6)
O24 C4 P4 103.4(4)
C3 C4 P4 113.4(6)
O24 C4 P3 102.2(5)
C3 C4 P3 115.1(5)
P4 C4 P3 111.5(4)
H1WA O1W H1WB 108.5
O6W" O6W' O6W 122.4(19)

loop_
_geom_bond_atom_site_label_1
_geom_bond_atom_site_label_2
_geom_bond_distance
Mo1 O9 1.696(5)
Mo1 O10 1.730(5)
Mo1 O8 1.857(5)
Mo1 O7 1.980(5)
Mo1 O2 2.332(5)
Mo1 O5 2.338(5)
Mo1 Mo2 3.1875(9)
Mo2 O13 1.728(5)
Mo2 O12 1.740(5)
Mo2 O11 1.774(5)
Mo2 O8 2.010(5)
Mo2 O5 2.308(5)
Mo2 O2 2.332(5)
Mo3 O14 1.680(5)
Mo3 O16 1.946(5)
Mo3 O15 1.947(5)
Mo3 O4 2.129(5)
Mo3 O1 2.131(5)
Mo3 O11 2.161(5)
Mo3 Mo4 2.5632(9)
Mo4 O17 1.682(5)
Mo4 O16 1.950(5)
Mo4 O15 1.952(5)
Mo4 O18 2.121(5)
Mo4 O26 2.136(5)
Mo4 O21 2.140(5)
Mo5 O28 1.720(5)
Mo5 O27 1.730(5)
Mo5 O26 1.787(5)
Mo5 O25 2.034(5)
Mo5 O19 2.305(5)
Mo5 O22 2.316(5)
Mo5 Mo6 3.2046(9)
Mo6 O30 1.694(5)
Mo6 O29 1.720(5)
Mo6 O25 1.872(5)
Mo6 O24 1.963(5)
Mo6 O22 2.346(5)
Mo6 O19 2.354(5)
P1 O3 1.494(5)
P1 O1 1.527(5)
P1 O2 1.566(5)
P1 C2 1.825(8)
P2 O6 1.493(6)
P2 O4 1.530(5)
P2 O5 1.547(6)
P2 C2 1.833(8)
P3 O20 1.505(6)
P3 O18 1.528(5)
P3 O19 1.552(6)
P3 C4 1.839(7)
P4 O23 1.500(5)
P4 O21 1.526(5)
P4 O22 1.555(5)
P4 C4 1.833(8)
O7 C2 1.459(9)
O24 C4 1.444(9)
C1 C2 1.507(10)
C1 H1A 0.9800
C1 H1B 0.9800
C1 H1C 0.9800
C3 C4 1.512(10)
C3 H3A 0.9800
C3 H3B 0.9800
C3 H3C 0.9800
N3 N3' 1.29(5)
O1W H1WA 0.8536
O1W H1WB 0.8820
O3W O3W' 0.95(4)
O4W O4W' 1.57(4)
O5W' O5W" 1.16(3)
O6W O6W' 1.59(3)
O6W' O6W" 1.41(3)
O7W O7W' 0.88(4)

loop_
_geom_torsion_atom_site_label_1
_geom_torsion_atom_site_label_2
_geom_torsion_atom_site_label_3
_geom_torsion_atom_site_label_4
_geom_torsion
O9 Mo1 Mo2 O13 127.7(3)
O10 Mo1 Mo2 O13 -7.8(3)
O8 Mo1 Mo2 O13 60.5(3)
O7 Mo1 Mo2 O13 -121.2(3)
O2 Mo1 Mo2 O13 -172.8(3)
O5 Mo1 Mo2 O13 -69.8(3)
O9 Mo1 Mo2 O12 8.2(3)
O10 Mo1 Mo2 O12 -127.3(3)
O8 Mo1 Mo2 O12 -59.1(3)
O7 Mo1 Mo2 O12 119.3(2)
O2 Mo1 Mo2 O12 67.7(3)
O5 Mo1 Mo2 O12 170.7(3)
O9 Mo1 Mo2 O11 -111.1(3)
O10 Mo1 Mo2 O11 113.4(3)
O8 Mo1 Mo2 O11 -178.4(3)
O7 Mo1 Mo2 O11 0.0(2)
O2 Mo1 Mo2 O11 -51.6(2)
O5 Mo1 Mo2 O11 51.3(2)
O9 Mo1 Mo2 O8 67.2(4)
O10 Mo1 Mo2 O8 -68.2(4)
O7 Mo1 Mo2 O8 178.4(3)
O2 Mo1 Mo2 O8 126.8(3)
O5 Mo1 Mo2 O8 -130.3(3)
O9 Mo1 Mo2 O5 -162.5(3)
O10 Mo1 Mo2 O5 62.1(3)
O8 Mo1 Mo2 O5 130.3(3)
O7 Mo1 Mo2 O5 -51.3(2)
O2 Mo1 Mo2 O5 -103.0(2)
O9 Mo1 Mo2 O2 -59.5(3)
O10 Mo1 Mo2 O2 165.0(3)
O8 Mo1 Mo2 O2 -126.8(3)
O7 Mo1 Mo2 O2 51.6(2)
O5 Mo1 Mo2 O2 103.0(2)
O14 Mo3 Mo4 O17 -1.7(3)
O16 Mo3 Mo4 O17 -103.2(3)
O15 Mo3 Mo4 O17 101.4(3)
O4 Mo3 Mo4 O17 95.7(3)
O1 Mo3 Mo4 O17 -99.3(3)
O11 Mo3 Mo4 O17 177.6(2)
O14 Mo3 Mo4 O16 101.5(3)
O15 Mo3 Mo4 O16 -155.4(3)
O4 Mo3 Mo4 O16 -161.1(3)
O1 Mo3 Mo4 O16 3.9(3)
O11 Mo3 Mo4 O16 -79.2(2)
O14 Mo3 Mo4 O15 -103.1(3)
O16 Mo3 Mo4 O15 155.4(3)
O4 Mo3 Mo4 O15 -5.7(3)
O1 Mo3 Mo4 O15 159.3(3)
O11 Mo3 Mo4 O15 76.3(2)
O14 Mo3 Mo4 O18 94.8(3)
O16 Mo3 Mo4 O18 -6.7(3)
O15 Mo3 Mo4 O18 -162.2(3)
O4 Mo3 Mo4 O18 -167.8(3)
O1 Mo3 Mo4 O18 -2.9(3)
O11 Mo3 Mo4 O18 -85.9(2)
O14 Mo3 Mo4 O26 178.4(2)
O16 Mo3 Mo4 O26 76.9(2)
O15 Mo3 Mo4 O26 -78.5(2)
O4 Mo3 Mo4 O26 -84.2(2)
O1 Mo3 Mo4 O26 80.8(2)
O11 Mo3 Mo4 O26 -2.27(18)
O14 Mo3 Mo4 O21 -98.8(3)
O16 Mo3 Mo4 O21 159.7(3)
O15 Mo3 Mo4 O21 4.3(3)
O4 Mo3 Mo4 O21 -1.4(3)
O1 Mo3 Mo4 O21 163.6(3)
O11 Mo3 Mo4 O21 80.6(2)
O28 Mo5 Mo6 O30 11.3(3)
O27 Mo5 Mo6 O30 128.7(3)
O26 Mo5 Mo6 O30 -108.6(3)
O25 Mo5 Mo6 O30 71.8(3)
O19 Mo5 Mo6 O30 -162.7(3)
O22 Mo5 Mo6 O30 -57.9(3)
O28 Mo5 Mo6 O29 -125.6(3)
O27 Mo5 Mo6 O29 -8.2(3)
O26 Mo5 Mo6 O29 114.5(3)
O25 Mo5 Mo6 O29 -65.1(3)
O19 Mo5 Mo6 O29 60.4(3)
O22 Mo5 Mo6 O29 165.2(3)
O28 Mo5 Mo6 O25 -60.5(3)
O27 Mo5 Mo6 O25 56.9(3)
O26 Mo5 Mo6 O25 179.6(3)
O19 Mo5 Mo6 O25 125.5(3)
O22 Mo5 Mo6 O25 -129.7(3)
O28 Mo5 Mo6 O24 123.0(2)
O27 Mo5 Mo6 O24 -119.7(3)
O26 Mo5 Mo6 O24 3.0(2)
O25 Mo5 Mo6 O24 -176.6(3)
O19 Mo5 Mo6 O24 -51.1(2)
O22 Mo5 Mo6 O24 53.8(2)
O28 Mo5 Mo6 O22 69.2(3)
O27 Mo5 Mo6 O22 -173.4(3)
O26 Mo5 Mo6 O22 -50.8(2)
O25 Mo5 Mo6 O22 129.7(3)
O19 Mo5 Mo6 O22 -104.9(2)
O28 Mo5 Mo6 O19 174.0(3)
O27 Mo5 Mo6 O19 -68.6(3)
O26 Mo5 Mo6 O19 54.1(2)
O25 Mo5 Mo6 O19 -125.5(3)
O22 Mo5 Mo6 O19 104.9(2)
O3 P1 O1 Mo3 -169.4(4)
O2 P1 O1 Mo3 64.3(5)
C2 P1 O1 Mo3 -46.1(5)
O14 Mo3 O1 P1 115.1(4)
O16 Mo3 O1 P1 -141.2(4)
O15 Mo3 O1 P1 -55.1(10)
O4 Mo3 O1 P1 25.6(4)
O11 Mo3 O1 P1 -52.5(4)
Mo4 Mo3 O1 P1 -144.2(3)
O3 P1 O2 Mo1 90.6(3)
O1 P1 O2 Mo1 -141.7(3)
C2 P1 O2 Mo1 -25.7(3)
O3 P1 O2 Mo2 -164.8(3)
O1 P1 O2 Mo2 -37.1(4)
C2 P1 O2 Mo2 79.0(4)
O9 Mo1 O2 P1 -95.0(3)
O10 Mo1 O2 P1 86.3(7)
O8 Mo1 O2 P1 160.7(3)
O7 Mo1 O2 P1 0.6(3)
O5 Mo1 O2 P1 82.2(3)
Mo2 Mo1 O2 P1 131.1(3)
O9 Mo1 O2 Mo2 133.9(2)
O10 Mo1 O2 Mo2 -44.8(7)
O8 Mo1 O2 Mo2 29.59(19)
O7 Mo1 O2 Mo2 -130.4(2)
O5 Mo1 O2 Mo2 -48.86(16)
O13 Mo2 O2 P1 -97.1(7)
O12 Mo2 O2 P1 120.1(4)
O11 Mo2 O2 P1 18.7(4)
O8 Mo2 O2 P1 -144.4(4)
O5 Mo2 O2 P1 -67.3(4)
Mo1 Mo2 O2 P1 -116.8(4)
O13 Mo2 O2 Mo1 19.8(7)
O12 Mo2 O2 Mo1 -123.0(2)
O11 Mo2 O2 Mo1 135.6(2)
O8 Mo2 O2 Mo1 -27.57(18)
O5 Mo2 O2 Mo1 49.50(17)
O6 P2 O4 Mo3 167.6(4)
O5 P2 O4 Mo3 -64.8(5)
C2 P2 O4 Mo3 46.7(5)
O14 Mo3 O4 P2 -116.3(4)
O16 Mo3 O4 P2 37.2(10)
O15 Mo3 O4 P2 138.8(4)
O1 Mo3 O4 P2 -25.9(4)
O11 Mo3 O4 P2 53.1(4)
Mo4 Mo3 O4 P2 143.1(3)
O6 P2 O5 Mo2 165.4(4)
O4 P2 O5 Mo2 37.1(4)
C2 P2 O5 Mo2 -79.6(4)
O6 P2 O5 Mo1 -89.3(4)
O4 P2 O5 Mo1 142.3(3)
C2 P2 O5 Mo1 25.6(4)
O13 Mo2 O5 P2 -121.9(4)
O12 Mo2 O5 P2 90.8(7)
O11 Mo2 O5 P2 -18.7(4)
O8 Mo2 O5 P2 142.9(4)
O2 Mo2 O5 P2 67.7(4)
Mo1 Mo2 O5 P2 117.0(4)
O13 Mo2 O5 Mo1 121.0(2)
O12 Mo2 O5 Mo1 -26.2(7)
O11 Mo2 O5 Mo1 -135.8(2)
O8 Mo2 O5 Mo1 25.92(18)
O2 Mo2 O5 Mo1 -49.30(16)
O9 Mo1 O5 P2 -72.8(8)
O10 Mo1 O5 P2 99.2(3)
O8 Mo1 O5 P2 -159.5(3)
O7 Mo1 O5 P2 -0.9(3)
O2 Mo1 O5 P2 -82.1(3)
Mo2 Mo1 O5 P2 -131.6(4)
O9 Mo1 O5 Mo2 58.8(8)
O10 Mo1 O5 Mo2 -129.2(2)
O8 Mo1 O5 Mo2 -27.93(19)
O7 Mo1 O5 Mo2 130.8(2)
O2 Mo1 O5 Mo2 49.53(16)
O9 Mo1 O7 C2 128.4(5)
O10 Mo1 O7 C2 -125.2(5)
O8 Mo1 O7 C2 1.6(7)
O2 Mo1 O7 C2 35.8(5)
O5 Mo1 O7 C2 -35.3(5)
Mo2 Mo1 O7 C2 -0.1(5)
O9 Mo1 O8 Mo2 -127.3(3)
O10 Mo1 O8 Mo2 123.8(3)
O7 Mo1 O8 Mo2 -2.7(5)
O2 Mo1 O8 Mo2 -37.8(2)
O5 Mo1 O8 Mo2 35.1(2)
O13 Mo2 O8 Mo1 -127.1(3)
O12 Mo2 O8 Mo1 128.7(3)
O11 Mo2 O8 Mo1 2.9(6)
O5 Mo2 O8 Mo1 -36.0(2)
O2 Mo2 O8 Mo1 38.4(2)
O13 Mo2 O11 Mo3 127.7(6)
O12 Mo2 O11 Mo3 -125.3(6)
O8 Mo2 O11 Mo3 -0.8(10)
O5 Mo2 O11 Mo3 36.0(6)
O2 Mo2 O11 Mo3 -34.1(6)
Mo1 Mo2 O11 Mo3 1.0(7)
O14 Mo3 O11 Mo2 -5.7(13)
O16 Mo3 O11 Mo2 128.9(7)
O15 Mo3 O11 Mo2 -136.0(7)
O4 Mo3 O11 Mo2 -47.1(6)
O1 Mo3 O11 Mo2 44.7(6)
Mo4 Mo3 O11 Mo2 176.7(6)
O14 Mo3 O15 Mo4 87.2(2)
O16 Mo3 O15 Mo4 -18.3(2)
O4 Mo3 O15 Mo4 176.12(19)
O1 Mo3 O15 Mo4 -102.9(7)
O11 Mo3 O15 Mo4 -105.49(18)
O17 Mo4 O15 Mo3 -88.5(2)
O16 Mo4 O15 Mo3 18.3(2)
O18 Mo4 O15 Mo3 104.7(8)
O26 Mo4 O15 Mo3 104.77(18)
O21 Mo4 O15 Mo3 -176.98(19)
O14 Mo3 O16 Mo4 -88.2(2)
O15 Mo3 O16 Mo4 18.3(2)
O4 Mo3 O16 Mo4 119.1(7)
O1 Mo3 O16 Mo4 -177.1(2)
O11 Mo3 O16 Mo4 103.54(17)
O17 Mo4 O16 Mo3 87.3(3)
O15 Mo4 O16 Mo3 -18.3(2)
O18 Mo4 O16 Mo3 175.1(2)
O26 Mo4 O16 Mo3 -105.86(19)
O21 Mo4 O16 Mo3 -113.1(7)
O20 P3 O18 Mo4 166.5(4)
O19 P3 O18 Mo4 -66.2(5)
C4 P3 O18 Mo4 44.8(5)
O17 Mo4 O18 P3 -113.6(5)
O16 Mo4 O18 P3 141.2(5)
O15 Mo4 O18 P3 53.6(11)
O26 Mo4 O18 P3 53.5(4)
O21 Mo4 O18 P3 -24.3(5)
Mo3 Mo4 O18 P3 146.3(3)
O20 P3 O19 Mo5 163.3(3)
O18 P3 O19 Mo5 36.7(4)
C4 P3 O19 Mo5 -80.3(4)
O20 P3 O19 Mo6 -92.0(3)
O18 P3 O19 Mo6 141.4(3)
C4 P3 O19 Mo6 24.4(4)
O28 Mo5 O19 P3 101.3(7)
O27 Mo5 O19 P3 -120.4(4)
O26 Mo5 O19 P3 -17.1(4)
O25 Mo5 O19 P3 145.3(4)
O22 Mo5 O19 P3 68.7(3)
Mo6 Mo5 O19 P3 117.0(4)
O28 Mo5 O19 Mo6 -15.7(7)
O27 Mo5 O19 Mo6 122.5(2)
O26 Mo5 O19 Mo6 -134.1(2)
O25 Mo5 O19 Mo6 28.29(17)
O22 Mo5 O19 Mo6 -48.36(15)
O30 Mo6 O19 P3 -79.8(7)
O29 Mo6 O19 P3 97.6(3)
O25 Mo6 O19 P3 -160.5(3)
O24 Mo6 O19 P3 0.5(3)
O22 Mo6 O19 P3 -81.7(3)
Mo5 Mo6 O19 P3 -129.8(3)
O30 Mo6 O19 Mo5 50.0(7)
O29 Mo6 O19 Mo5 -132.6(2)
O25 Mo6 O19 Mo5 -30.68(18)
O24 Mo6 O19 Mo5 130.3(2)
O22 Mo6 O19 Mo5 48.10(16)
O23 P4 O21 Mo4 -168.0(4)
O22 P4 O21 Mo4 65.5(5)
C4 P4 O21 Mo4 -45.8(5)
O17 Mo4 O21 P4 114.1(5)
O16 Mo4 O21 P4 -46.2(10)
O15 Mo4 O21 P4 -142.0(4)
O18 Mo4 O21 P4 24.9(4)
O26 Mo4 O21 P4 -53.6(4)
Mo3 Mo4 O21 P4 -145.3(3)
O23 P4 O22 Mo5 -166.6(3)
O21 P4 O22 Mo5 -38.6(4)
C4 P4 O22 Mo5 78.3(4)
O23 P4 O22 Mo6 89.4(3)
O21 P4 O22 Mo6 -142.6(3)
C4 P4 O22 Mo6 -25.7(3)
O28 Mo5 O22 P4 123.6(4)
O27 Mo5 O22 P4 -97.0(8)
O26 Mo5 O22 P4 20.6(4)
O25 Mo5 O22 P4 -142.4(4)
O19 Mo5 O22 P4 -67.4(3)
Mo6 Mo5 O22 P4 -116.0(4)
O28 Mo5 O22 Mo6 -120.4(2)
O27 Mo5 O22 Mo6 18.9(8)
O26 Mo5 O22 Mo6 136.6(2)
O25 Mo5 O22 Mo6 -26.42(17)
O19 Mo5 O22 Mo6 48.59(16)
O30 Mo6 O22 P4 -97.3(3)
O29 Mo6 O22 P4 79.7(8)
O25 Mo6 O22 P4 158.5(3)
O24 Mo6 O22 P4 1.8(3)
O19 Mo6 O22 P4 82.1(3)
Mo5 Mo6 O22 P4 129.9(3)
O30 Mo6 O22 Mo5 132.8(2)
O29 Mo6 O22 Mo5 -50.2(8)
O25 Mo6 O22 Mo5 28.56(18)
O24 Mo6 O22 Mo5 -128.09(19)
O19 Mo6 O22 Mo5 -47.80(16)
O30 Mo6 O24 C4 123.0(5)
O29 Mo6 O24 C4 -129.9(5)
O25 Mo6 O24 C4 -5.9(7)
O22 Mo6 O24 C4 34.0(5)
O19 Mo6 O24 C4 -37.5(5)
Mo5 Mo6 O24 C4 -2.5(5)
O30 Mo6 O25 Mo5 -122.1(3)
O29 Mo6 O25 Mo5 128.2(3)
O24 Mo6 O25 Mo5 5.5(5)
O22 Mo6 O25 Mo5 -35.4(2)
O19 Mo6 O25 Mo5 38.0(2)
O28 Mo5 O25 Mo6 126.4(3)
O27 Mo5 O25 Mo6 -130.5(3)
O26 Mo5 O25 Mo6 -0.8(6)
O19 Mo5 O25 Mo6 -39.3(2)
O22 Mo5 O25 Mo6 36.4(2)
O28 Mo5 O26 Mo4 -130.5(6)
O27 Mo5 O26 Mo4 122.8(6)
O25 Mo5 O26 Mo4 -5.2(10)
O19 Mo5 O26 Mo4 30.9(6)
O22 Mo5 O26 Mo4 -40.3(6)
Mo6 Mo5 O26 Mo4 -5.6(7)
O17 Mo4 O26 Mo5 5.7(12)
O16 Mo4 O26 Mo5 -127.3(7)
O15 Mo4 O26 Mo5 137.8(7)
O18 Mo4 O26 Mo5 -42.2(6)
O21 Mo4 O26 Mo5 50.7(6)
Mo3 Mo4 O26 Mo5 -174.6(6)
Mo1 O7 C2 C1 179.9(5)
Mo1 O7 C2 P1 -58.3(5)
Mo1 O7 C2 P2 57.3(5)
O3 P1 C2 O7 -68.4(5)
O1 P1 C2 O7 166.1(4)
O2 P1 C2 O7 48.6(5)
O3 P1 C2 C1 52.5(6)
O1 P1 C2 C1 -73.1(6)
O2 P1 C2 C1 169.5(5)
O3 P1 C2 P2 -177.1(4)
O1 P1 C2 P2 57.4(5)
O2 P1 C2 P2 -60.1(4)
O6 P2 C2 O7 69.4(5)
O4 P2 C2 O7 -166.7(4)
O5 P2 C2 O7 -48.4(5)
O6 P2 C2 C1 -51.7(6)
O4 P2 C2 C1 72.2(6)
O5 P2 C2 C1 -169.5(5)
O6 P2 C2 P1 178.2(4)
O4 P2 C2 P1 -57.9(5)
O5 P2 C2 P1 60.4(4)
Mo6 O24 C4 C3 -177.6(5)
Mo6 O24 C4 P4 -56.2(5)
Mo6 O24 C4 P3 59.7(5)
O23 P4 C4 O24 -68.4(5)
O21 P4 C4 O24 166.7(4)
O22 P4 C4 O24 48.0(5)
O23 P4 C4 C3 50.6(6)
O21 P4 C4 C3 -74.4(6)
O22 P4 C4 C3 167.0(5)
O23 P4 C4 P3 -177.6(3)
O21 P4 C4 P3 57.5(5)
O22 P4 C4 P3 -61.1(4)
O20 P3 C4 O24 70.4(5)
O18 P3 C4 O24 -166.9(4)
O19 P3 C4 O24 -48.2(5)
O20 P3 C4 C3 -48.7(7)
O18 P3 C4 C3 74.0(6)
O19 P3 C4 C3 -167.3(6)
O20 P3 C4 P4 -179.7(4)
O18 P3 C4 P4 -57.0(5)
O19 P3 C4 P4 61.7(4)
